data_4114156
loop_
_publ_author_name
'Chatu T. Sirimanne'
'John E. Knox'
'Mary Jane Heeg'
'H. Bernhard Schlegel'
'Charles H. Winter'

_publ_section_title
;
 Synthesis, Structure, Bridge-Terminal Exchange Kinetics, and Molecular
 Orbital Calculations of Pyrazolate-Bridged Digallium Complexes Containing
 Bridging Phenyl Groups
;
_journal_name_full 'Journal of the American Chemical Society'
_journal_page_first 11152
_journal_page_last 11153
_journal_paper_doi 10.1021/ja036256x
_journal_volume 125
_journal_year 2003
_chemical_formula_sum 'C35 H32 Ga2 N2'
_chemical_formula_weight 620.07
_chemical_name_systematic
; 
 ? 
;
_space_group_IT_number 2
_symmetry_cell_setting triclinic
_symmetry_space_group_name_Hall '-P 1'
_symmetry_space_group_name_H-M 'P -1'
_atom_sites_solution_hydrogens geom
_atom_sites_solution_primary direct
_atom_sites_solution_secondary difmap
_audit_creation_method SHELXL-97
_cell_angle_alpha 91.530(2)
_cell_angle_beta 95.381(2)
_cell_angle_gamma 111.921(2)
_cell_formula_units_Z 2
_cell_length_a 8.8324(7)
_cell_length_b 11.2524(10)
_cell_length_c 16.4861(15)
_cell_measurement_reflns_used 928
_cell_measurement_temperature 295(2)
_cell_measurement_theta_max 28.
_cell_measurement_theta_min 2.4
_cell_volume 1509.9(2)
_computing_cell_refinement 'Bruker SAINT'
_computing_data_collection 'Bruker SMART'
_computing_data_reduction 'Bruker SAINT'
_computing_molecular_graphics SHELXTL-Plus
_computing_publication_material SHELXL-93
_computing_structure_refinement 'SHELXL-97 (Sheldrick, 1997)'
_computing_structure_solution 'SHELXS-97 (Sheldrick, 1990)'
_diffrn_ambient_temperature 295(2)
_diffrn_measured_fraction_theta_full 0.908
_diffrn_measured_fraction_theta_max 0.908
_diffrn_measurement_method 'SMART CCD'
_diffrn_radiation_monochromator graphite
_diffrn_radiation_source 'fine-focus sealed tube'
_diffrn_radiation_type MoK\a
_diffrn_radiation_wavelength 0.71073
_diffrn_reflns_av_R_equivalents 0.012
_diffrn_reflns_av_sigmaI/netI 0.0186
_diffrn_reflns_limit_h_max 11
_diffrn_reflns_limit_h_min -11
_diffrn_reflns_limit_k_max 14
_diffrn_reflns_limit_k_min -14
_diffrn_reflns_limit_l_max 21
_diffrn_reflns_limit_l_min 0
_diffrn_reflns_number 10524
_diffrn_reflns_theta_full 28.27
_diffrn_reflns_theta_max 28.27
_diffrn_reflns_theta_min 2.25
_exptl_absorpt_coefficient_mu 1.810
_exptl_absorpt_correction_T_max 0.5314
_exptl_absorpt_correction_T_min 0.5314
_exptl_absorpt_correction_type multi-scan
_exptl_crystal_colour colorless
_exptl_crystal_density_diffrn 1.364
_exptl_crystal_description multifaceted
_exptl_crystal_F_000 636
_exptl_crystal_size_max 0.40
_exptl_crystal_size_mid 0.40
_exptl_crystal_size_min 0.40
_refine_diff_density_max 0.348
_refine_diff_density_min -0.327
_refine_diff_density_rms 0.045
_refine_ls_extinction_coef 0.0000(6)
_refine_ls_extinction_expression Fc^*^=kFc[1+0.001xFc^2^\l^3^/sin(2\q)]^-1/4^
_refine_ls_extinction_method SHELXL
_refine_ls_goodness_of_fit_ref 1.003
_refine_ls_hydrogen_treatment mixed
_refine_ls_matrix_type full
_refine_ls_number_parameters 459
_refine_ls_number_reflns 6780
_refine_ls_number_restraints 0
_refine_ls_restrained_S_all 1.003
_refine_ls_R_factor_all 0.0401
_refine_ls_R_factor_gt 0.0286
_refine_ls_shift/su_max 1.313
_refine_ls_shift/su_mean 0.005
_refine_ls_structure_factor_coef Fsqd
_refine_ls_weighting_details 'calc w=1/[\s^2^(Fo^2^)+(0.0534P)^2^+0.0000P] where P=(Fo^2^+2Fc^2^)/3'
_refine_ls_weighting_scheme calc
_refine_ls_wR_factor_gt 0.0783
_refine_ls_wR_factor_ref 0.0822
_reflns_number_gt 5253
_reflns_number_total 6780
_reflns_threshold_expression >2sigma(I)
_cod_data_source_file ja036256xsi20030725_025408.cif
_cod_data_source_block lago(1)
_cod_database_code 4114156

loop_
_symmetry_equiv_pos_as_xyz
'x, y, z'
'-x, -y, -z'

loop_
_atom_site_label
_atom_site_type_symbol
_atom_site_fract_x
_atom_site_fract_y
_atom_site_fract_z
_atom_site_U_iso_or_equiv
_atom_site_adp_type
_atom_site_occupancy
_atom_site_symmetry_multiplicity
_atom_site_calc_flag
_atom_site_refinement_flags
Ga1 Ga 0.35834(2) 0.303865(19) 0.259676(13) 0.04324(8) Uani 1 1 d .
Ga2 Ga 0.24689(2) -0.00571(2) 0.241958(14) 0.04820(8) Uani 1 1 d .
N1 N 0.44358(19) 0.21714(15) 0.34384(10) 0.0473(4) Uani 1 1 d .
N2 N 0.4375(2) 0.09677(16) 0.32097(11) 0.0529(4) Uani 1 1 d .
C1 C 0.5521(3) 0.2626(2) 0.41070(14) 0.0590(5) Uani 1 1 d .
C2 C 0.6139(3) 0.1714(3) 0.43129(19) 0.0778(8) Uani 1 1 d .
C3 C 0.5410(3) 0.0691(2) 0.37427(17) 0.0696(7) Uani 1 1 d .
C4 C 0.5887(4) 0.3935(3) 0.44833(18) 0.0846(8) Uani 1 1 d .
H4A H 0.6795 0.4544 0.4251 0.102 Uiso 1 1 calc R
H4B H 0.6163 0.3948 0.5062 0.102 Uiso 1 1 calc R
H4C H 0.4939 0.4155 0.4380 0.102 Uiso 1 1 calc R
C5 C 0.5622(4) -0.0572(3) 0.3669(2) 0.1103(12) Uani 1 1 d .
H5A H 0.4567 -0.1261 0.3638 0.132 Uiso 1 1 calc R
H5B H 0.6307 -0.0642 0.4138 0.132 Uiso 1 1 calc R
H5C H 0.6126 -0.0617 0.3184 0.132 Uiso 1 1 calc R
C6 C 0.1789(3) 0.1352(2) 0.18404(14) 0.0566(5) Uani 1 1 d .
C7 C 0.0215(3) 0.1264(3) 0.1967(2) 0.0733(8) Uani 1 1 d .
C8 C -0.0864(5) 0.1414(4) 0.1344(4) 0.1234(16) Uani 1 1 d .
C9 C -0.0330(8) 0.1619(5) 0.0569(4) 0.158(3) Uani 1 1 d .
C10 C 0.1156(7) 0.1683(4) 0.0412(3) 0.1226(15) Uani 1 1 d .
C11 C 0.2206(4) 0.1564(3) 0.10324(17) 0.0757(7) Uani 1 1 d .
C12 C 0.5416(2) 0.3894(2) 0.19597(13) 0.0499(5) Uani 1 1 d .
C13 C 0.6911(3) 0.3760(3) 0.21093(17) 0.0671(6) Uani 1 1 d .
C14 C 0.8205(3) 0.4391(4) 0.1667(2) 0.0857(10) Uani 1 1 d .
C15 C 0.8049(3) 0.5168(3) 0.1074(2) 0.0815(9) Uani 1 1 d .
C16 C 0.6588(4) 0.5318(3) 0.09133(18) 0.0774(7) Uani 1 1 d .
C17 C 0.5295(3) 0.4696(2) 0.13475(16) 0.0630(6) Uani 1 1 d .
C18 C 0.2398(2) 0.39885(19) 0.30873(13) 0.0481(4) Uani 1 1 d .
C19 C 0.1254(3) 0.3449(3) 0.36320(16) 0.0665(6) Uani 1 1 d .
C20 C 0.0434(4) 0.4129(4) 0.39786(19) 0.0809(8) Uani 1 1 d .
C21 C 0.0725(4) 0.5354(4) 0.3788(2) 0.0838(10) Uani 1 1 d .
C22 C 0.1858(4) 0.5928(3) 0.32782(19) 0.0773(8) Uani 1 1 d .
C23 C 0.2697(3) 0.5249(2) 0.29264(16) 0.0599(5) Uani 1 1 d .
C24 C 0.0728(3) -0.1016(2) 0.30896(14) 0.0555(5) Uani 1 1 d .
C25 C 0.0937(4) -0.0811(3) 0.39333(17) 0.0689(6) Uani 1 1 d .
C26 C -0.0264(5) -0.1477(3) 0.4414(2) 0.0870(9) Uani 1 1 d .
C27 C -0.1704(5) -0.2378(3) 0.4054(3) 0.0941(11) Uani 1 1 d .
C28 C -0.1959(4) -0.2614(3) 0.3235(3) 0.0926(10) Uani 1 1 d .
C29 C -0.0745(3) -0.1930(3) 0.2755(2) 0.0744(7) Uani 1 1 d .
C30 C 0.3196(3) -0.1006(2) 0.16263(15) 0.0579(5) Uani 1 1 d .
C31 C 0.2322(3) -0.2274(2) 0.13930(16) 0.0650(6) Uani 1 1 d .
C32 C 0.2813(4) -0.2956(3) 0.08288(18) 0.0755(7) Uani 1 1 d .
C33 C 0.4181(4) -0.2404(3) 0.0503(2) 0.0995(11) Uani 1 1 d .
C34 C 0.5070(5) -0.1161(5) 0.0702(4) 0.196(3) Uani 1 1 d .
C35 C 0.4583(5) -0.0461(4) 0.1262(4) 0.166(3) Uani 1 1 d .
H2 H 0.683(4) 0.171(3) 0.480(2) 0.122(12) Uiso 1 1 d .
H7 H -0.006(3) 0.115(2) 0.2489(13) 0.045(6) Uiso 1 1 d .
H8 H -0.179(5) 0.143(3) 0.158(2) 0.121(13) Uiso 1 1 d .
H9 H -0.118(7) 0.156(5) 0.000(3) 0.20(2) Uiso 1 1 d .
H10 H 0.149(7) 0.200(5) -0.023(4) 0.22(2) Uiso 1 1 d .
H11 H 0.336(5) 0.167(4) 0.095(3) 0.154(17) Uiso 1 1 d .
H13 H 0.701(3) 0.321(2) 0.2527(14) 0.069(7) Uiso 1 1 d .
H14 H 0.897(5) 0.425(3) 0.179(2) 0.110(12) Uiso 1 1 d .
H15 H 0.891(4) 0.564(3) 0.0729(18) 0.093(9) Uiso 1 1 d .
H16 H 0.648(4) 0.590(3) 0.0505(18) 0.090(9) Uiso 1 1 d .
H17 H 0.429(4) 0.471(3) 0.1221(17) 0.088(9) Uiso 1 1 d .
H19 H 0.102(3) 0.264(2) 0.3738(15) 0.061(7) Uiso 1 1 d .
H20 H -0.021(4) 0.378(3) 0.436(2) 0.103(11) Uiso 1 1 d .
H21 H 0.023(4) 0.574(3) 0.3995(19) 0.098(10) Uiso 1 1 d .
H22 H 0.202(4) 0.677(3) 0.3110(18) 0.098(10) Uiso 1 1 d .
H23 H 0.345(3) 0.564(2) 0.2563(15) 0.067(7) Uiso 1 1 d .
H25 H 0.196(3) -0.017(3) 0.4246(17) 0.086(9) Uiso 1 1 d .
H26 H -0.007(4) -0.118(3) 0.505(2) 0.116(11) Uiso 1 1 d .
H27 H -0.255(4) -0.284(3) 0.441(2) 0.122(12) Uiso 1 1 d .
H28 H -0.283(4) -0.302(3) 0.289(2) 0.097(11) Uiso 1 1 d .
H29 H -0.092(4) -0.199(3) 0.2250(19) 0.091(11) Uiso 1 1 d .
H31 H 0.138(3) -0.276(2) 0.1656(16) 0.077(8) Uiso 1 1 d .
H32 H 0.217(4) -0.391(3) 0.0587(19) 0.110(10) Uiso 1 1 d .
H33 H 0.448(4) -0.280(3) 0.009(2) 0.104(10) Uiso 1 1 d .
H34 H 0.609(6) -0.057(5) 0.036(3) 0.192(19) Uiso 1 1 d .
H35 H 0.501(5) 0.049(4) 0.120(2) 0.139(14) Uiso 1 1 d .

loop_
_atom_site_aniso_label
_atom_site_aniso_U_11
_atom_site_aniso_U_22
_atom_site_aniso_U_33
_atom_site_aniso_U_23
_atom_site_aniso_U_13
_atom_site_aniso_U_12
Ga1 0.04478(12) 0.04209(13) 0.04695(14) 0.00267(9) 0.00515(9) 0.02111(9)
Ga2 0.04830(13) 0.04379(14) 0.05416(15) -0.00265(10) 0.00647(10) 0.01950(10)
N1 0.0511(8) 0.0425(9) 0.0493(9) 0.0002(7) -0.0018(7) 0.0207(7)
N2 0.0527(9) 0.0421(9) 0.0649(11) -0.0004(8) -0.0052(8) 0.0220(8)
C1 0.0597(12) 0.0545(13) 0.0570(13) 0.0010(10) -0.0068(10) 0.0181(10)
C2 0.0701(15) 0.0717(17) 0.086(2) 0.0119(15) -0.0248(14) 0.0278(13)
C3 0.0607(12) 0.0534(14) 0.0948(19) 0.0109(13) -0.0119(13) 0.0263(11)
C4 0.0986(19) 0.0704(17) 0.0756(18) -0.0222(14) -0.0253(15) 0.0313(15)
C5 0.110(2) 0.075(2) 0.158(3) 0.005(2) -0.028(2) 0.0587(19)
C6 0.0530(11) 0.0562(13) 0.0604(14) -0.0044(10) -0.0018(10) 0.0229(10)
C7 0.0518(12) 0.0608(15) 0.105(2) -0.0075(15) -0.0074(14) 0.0229(11)
C8 0.067(2) 0.100(3) 0.198(5) -0.001(3) -0.032(3) 0.0365(19)
C9 0.148(5) 0.127(4) 0.167(5) 0.035(4) -0.074(4) 0.036(3)
C10 0.150(4) 0.092(3) 0.086(3) 0.015(2) -0.039(3) 0.012(2)
C11 0.098(2) 0.0562(15) 0.0582(16) 0.0022(11) -0.0084(14) 0.0163(14)
C12 0.0480(10) 0.0488(11) 0.0508(12) -0.0035(9) 0.0059(9) 0.0162(9)
C13 0.0539(12) 0.0792(17) 0.0701(16) 0.0002(14) 0.0064(11) 0.0277(12)
C14 0.0445(13) 0.110(3) 0.095(2) -0.0149(19) 0.0095(14) 0.0224(14)
C15 0.0626(15) 0.083(2) 0.0732(19) -0.0111(15) 0.0220(14) -0.0040(14)
C16 0.0829(18) 0.0705(17) 0.0671(17) 0.0097(14) 0.0192(14) 0.0126(14)
C17 0.0613(13) 0.0649(15) 0.0635(15) 0.0090(11) 0.0117(11) 0.0230(11)
C18 0.0488(10) 0.0486(11) 0.0521(12) 0.0026(9) 0.0059(9) 0.0242(9)
C19 0.0776(15) 0.0618(16) 0.0655(16) 0.0084(12) 0.0247(12) 0.0283(13)
C20 0.0718(16) 0.104(2) 0.0725(18) -0.0057(17) 0.0251(14) 0.0365(16)
C21 0.0857(19) 0.110(3) 0.079(2) -0.0239(18) 0.0029(16) 0.0672(19)
C22 0.106(2) 0.0672(17) 0.0775(18) -0.0052(14) 0.0025(16) 0.0572(17)
C23 0.0686(13) 0.0535(13) 0.0651(15) 0.0076(11) 0.0136(12) 0.0299(11)
C24 0.0603(12) 0.0455(11) 0.0649(14) 0.0026(10) 0.0136(10) 0.0235(10)
C25 0.0851(17) 0.0638(16) 0.0650(16) 0.0110(12) 0.0191(14) 0.0332(14)
C26 0.114(2) 0.077(2) 0.083(2) 0.0230(17) 0.0374(19) 0.0445(19)
C27 0.104(2) 0.074(2) 0.126(3) 0.035(2) 0.058(2) 0.0460(19)
C28 0.0683(17) 0.0625(18) 0.139(3) 0.0011(19) 0.029(2) 0.0122(14)
C29 0.0643(14) 0.0682(17) 0.083(2) -0.0052(15) 0.0112(14) 0.0168(12)
C30 0.0564(11) 0.0531(13) 0.0680(14) -0.0047(10) 0.0143(10) 0.0240(10)
C31 0.0673(14) 0.0643(15) 0.0610(15) -0.0073(12) 0.0116(12) 0.0220(12)
C32 0.0849(17) 0.0661(17) 0.0780(18) -0.0181(14) 0.0047(14) 0.0340(14)
C33 0.095(2) 0.088(2) 0.122(3) -0.028(2) 0.044(2) 0.0373(18)
C34 0.127(3) 0.118(3) 0.311(8) -0.091(4) 0.145(5) -0.014(3)
C35 0.105(3) 0.086(3) 0.276(6) -0.076(3) 0.114(3) -0.014(2)

loop_
_atom_type_symbol
_atom_type_description
_atom_type_scat_dispersion_real
_atom_type_scat_dispersion_imag
_atom_type_scat_source
C C 0.0033 0.0016 'International Tables Vol C Tables 4.2.6.8 and 6.1.1.4'
H H 0.0000 0.0000 'International Tables Vol C Tables 4.2.6.8 and 6.1.1.4'
N N 0.0061 0.0033 'International Tables Vol C Tables 4.2.6.8 and 6.1.1.4'
Ga Ga 0.2307 1.6083 'International Tables Vol C Tables 4.2.6.8 and 6.1.1.4'

loop_
_geom_angle_atom_site_label_1
_geom_angle_atom_site_label_2
_geom_angle_atom_site_label_3
_geom_angle
C18 Ga1 C12 121.34(9)
C18 Ga1 N1 110.19(8)
C12 Ga1 N1 105.88(8)
C18 Ga1 C6 108.96(8)
C12 Ga1 C6 108.08(8)
N1 Ga1 C6 100.33(8)
C30 Ga2 C24 119.28(9)
C30 Ga2 N2 108.80(8)
C24 Ga2 N2 105.40(9)
C30 Ga2 C6 110.25(10)
C24 Ga2 C6 108.51(9)
N2 Ga2 C6 103.34(8)
C1 N1 N2 108.34(16)
C1 N1 Ga1 131.93(15)
N2 N1 Ga1 116.15(12)
C3 N2 N1 107.82(17)
C3 N2 Ga2 134.76(15)
N1 N2 Ga2 114.84(12)
N1 C1 C2 108.2(2)
N1 C1 C4 120.6(2)
C2 C1 C4 131.1(2)
C1 C2 C3 107.0(2)
N2 C3 C2 108.6(2)
N2 C3 C5 121.2(2)
C2 C3 C5 130.2(2)
C7 C6 C11 115.9(3)
C7 C6 Ga2 113.09(19)
C11 C6 Ga2 115.41(18)
C7 C6 Ga1 108.14(17)
C11 C6 Ga1 104.97(16)
Ga2 C6 Ga1 96.88(9)
C8 C7 C6 122.0(4)
C7 C8 C9 117.5(4)
C10 C9 C8 122.8(4)
C9 C10 C11 118.9(5)
C10 C11 C6 123.0(4)
C13 C12 C17 116.4(2)
C13 C12 Ga1 121.79(18)
C17 C12 Ga1 121.77(16)
C12 C13 C14 121.2(3)
C15 C14 C13 121.0(3)
C14 C15 C16 119.1(3)
C15 C16 C17 120.4(3)
C16 C17 C12 121.9(3)
C23 C18 C19 116.5(2)
C23 C18 Ga1 121.30(16)
C19 C18 Ga1 122.19(17)
C20 C19 C18 121.7(3)
C21 C20 C19 120.1(3)
C22 C21 C20 120.1(3)
C21 C22 C23 120.1(3)
C18 C23 C22 121.3(2)
C29 C24 C25 116.2(2)
C29 C24 Ga2 122.5(2)
C25 C24 Ga2 121.37(18)
C26 C25 C24 122.3(3)
C27 C26 C25 119.5(3)
C28 C27 C26 120.4(3)
C27 C28 C29 119.8(3)
C24 C29 C28 122.0(3)
C35 C30 C31 114.8(2)
C35 C30 Ga2 123.0(2)
C31 C30 Ga2 122.21(17)
C30 C31 C32 122.9(2)
C33 C32 C31 120.6(3)
C32 C33 C34 118.9(3)
C33 C34 C35 121.1(3)
C30 C35 C34 121.7(3)

loop_
_geom_bond_atom_site_label_1
_geom_bond_atom_site_label_2
_geom_bond_distance
Ga1 C18 1.9597(19)
Ga1 C12 1.964(2)
Ga1 N1 1.9670(16)
Ga1 C6 2.219(2)
Ga2 C30 1.964(2)
Ga2 C24 1.973(2)
Ga2 N2 1.9797(16)
Ga2 C6 2.114(2)
N1 C1 1.342(3)
N1 N2 1.376(2)
N2 C3 1.335(3)
C1 C2 1.367(3)
C1 C4 1.488(3)
C2 C3 1.378(4)
C3 C5 1.504(3)
C6 C7 1.393(3)
C6 C11 1.418(4)
C7 C8 1.392(5)
C8 C9 1.398(8)
C9 C10 1.338(8)
C10 C11 1.358(5)
C12 C13 1.384(3)
C12 C17 1.394(3)
C13 C14 1.386(4)
C14 C15 1.359(5)
C15 C16 1.366(4)
C16 C17 1.375(4)
C18 C23 1.380(3)
C18 C19 1.392(3)
C19 C20 1.380(4)
C20 C21 1.356(5)
C21 C22 1.352(5)
C22 C23 1.396(3)
C24 C29 1.374(3)
C24 C25 1.388(3)
C25 C26 1.382(4)
C26 C27 1.364(5)
C27 C28 1.350(5)
C28 C29 1.395(4)
C30 C35 1.354(4)
C30 C31 1.369(3)
C31 C32 1.388(3)
C32 C33 1.309(4)
C33 C34 1.337(5)
C34 C35 1.395(5)
